data_7248385
loop_
_publ_author_name
'Mendoza-B\'aez, Ra\'ul'
'Molina-Renteria, Alan'
'Olgu\'in, Juan'

_publ_section_title
;
 Nitro group and K+-based secondary building units for the self-assembly
 of 3D coordination polymers built on dinuclear dianionic helicate
 connectors
;
_journal_issue 18
_journal_name_full CrystEngComm
_journal_page_first 2346
_journal_page_last 2352
_journal_paper_doi 10.1039/D4CE00255E
_journal_volume 26
_journal_year 2024
_chemical_formula_moiety 'C83 H57 K2 N13 Ni2 O18'
_chemical_formula_sum 'C83 H57 K2 N13 Ni2 O18'
_chemical_formula_weight 1720.03
_space_group_crystal_system monoclinic
_space_group_IT_number 15
_space_group_name_Hall '-C 2yc'
_space_group_name_H-M_alt 'C 1 2/c 1'
_atom_sites_solution_hydrogens mixed
_atom_sites_solution_primary direct
_atom_sites_solution_secondary difmap
_audit_creation_method SHELXL-2014/7
_audit_update_record
;
2024-01-18 deposited with the CCDC.	2024-04-05 downloaded from the CCDC.
;
_cell_angle_alpha 90
_cell_angle_beta 97.921(2)
_cell_angle_gamma 90
_cell_formula_units_Z 4
_cell_length_a 15.7610(11)
_cell_length_b 14.5644(9)
_cell_length_c 36.558(3)
_cell_measurement_reflns_used 9939
_cell_measurement_temperature 296(2)
_cell_measurement_theta_max 21.8964
_cell_measurement_theta_min 2.2504
_cell_volume 8311.8(10)
_computing_cell_refinement 'SAINT V8.37A (Bruker AXS Inc., 2015)'
_computing_data_collection 'Bruker Instrument Service (Bruker AXS Inc., 2015)'
_computing_data_reduction 'SAINT V8.37A (Bruker AXS Inc., 2015)'
_computing_molecular_graphics 'XP V 5.1 (Bruker, 1998)'
_computing_publication_material 'XP V 5.1 (Bruker, 1998)'
_computing_structure_refinement 'SHELXL-2014/7 (Sheldrick, 2014)'
_computing_structure_solution 'SHELXS-2012 (Bruker, 2013)'
_diffrn_ambient_temperature 296(2)
_diffrn_detector_area_resol_mean 10.4167
_diffrn_measured_fraction_theta_full 0.996
_diffrn_measured_fraction_theta_max 0.996
_diffrn_measurement_device_type 'Bruker D8 VENTURE diffractometer'
_diffrn_measurement_method '\f and \w scans'
_diffrn_radiation_type MoK\a
_diffrn_radiation_wavelength 0.71073
_diffrn_reflns_av_R_equivalents 0.1132
_diffrn_reflns_av_unetI/netI 0.0458
_diffrn_reflns_Laue_measured_fraction_full 0.996
_diffrn_reflns_Laue_measured_fraction_max 0.996
_diffrn_reflns_limit_h_max 18
_diffrn_reflns_limit_h_min -18
_diffrn_reflns_limit_k_max 17
_diffrn_reflns_limit_k_min -17
_diffrn_reflns_limit_l_max 43
_diffrn_reflns_limit_l_min -42
_diffrn_reflns_number 204178
_diffrn_reflns_point_group_measured_fraction_full 0.996
_diffrn_reflns_point_group_measured_fraction_max 0.996
_diffrn_reflns_theta_full 25.026
_diffrn_reflns_theta_max 25.026
_diffrn_reflns_theta_min 2.250
_diffrn_source 'microfocus sealed tube'
_exptl_absorpt_coefficient_mu 0.629
_exptl_absorpt_correction_T_max 0.7452
_exptl_absorpt_correction_T_min 0.6704
_exptl_absorpt_correction_type multi-scan
_exptl_absorpt_process_details '(Sheldrick, 2012)'
_exptl_crystal_colour yellow
_exptl_crystal_density_diffrn 1.375
_exptl_crystal_density_meas ?
_exptl_crystal_density_method 'not measured'
_exptl_crystal_description plate
_exptl_crystal_F_000 3536
_exptl_crystal_size_max 0.384
_exptl_crystal_size_mid 0.217
_exptl_crystal_size_min 0.056
_exptl_transmission_factor_max 0.7452
_exptl_transmission_factor_min 0.6704
_refine_diff_density_max 0.795
_refine_diff_density_min -0.267
_refine_diff_density_rms 0.079
_refine_ls_extinction_method none
_refine_ls_goodness_of_fit_ref 1.066
_refine_ls_hydrogen_treatment mixed
_refine_ls_matrix_type full
_refine_ls_number_parameters 551
_refine_ls_number_reflns 7322
_refine_ls_number_restraints 0
_refine_ls_restrained_S_all 1.066
_refine_ls_R_factor_all 0.1076
_refine_ls_R_factor_gt 0.0642
_refine_ls_shift/su_max 0.000
_refine_ls_shift/su_mean 0.000
_refine_ls_structure_factor_coef Fsqd
_refine_ls_weighting_details 'w=1/[\s^2^(Fo^2^)+(0.0984P)^2^+16.4832P] where P=(Fo^2^+2Fc^2^)/3'
_refine_ls_weighting_scheme calc
_refine_ls_wR_factor_gt 0.1671
_refine_ls_wR_factor_ref 0.1879
_reflns_Friedel_coverage 0.000
_reflns_number_gt 5052
_reflns_number_total 7322
_reflns_threshold_expression 'I > 2\s(I)'
_cod_data_source_file d4ce00255e2.cif
_cod_data_source_block JOAMR137B
_cod_depositor_comments
;
The following automatic conversions were performed:

data item '_exptl_absorpt_correction_type' value 'Multi-Scan' was
changed to 'multi-scan' in accordance with the
/home/data/users/saulius/crontab/automatic-downloads/rss-feeds/RSC/lib/dictionaries/cif_core.dic
dictionary named 'cif_core.dic' version 2.4.2 last updated on
2011-04-26.

data item '_exptl_crystal_density_meas' value 'not measured' was
changed to '?' -- the value is perceived as not measured.

Automatic conversion script
Id: cif_fix_values 8170 2020-07-09 18:12:32Z antanas 

 Adding full bibliography for 7248384--7248385.cif.
;
_cod_original_cell_volume 8311.7(10)
_cod_original_sg_symbol_H-M 'C 2/c'
_cod_database_code 7248385
_shelx_shelxl_version_number 2014/7
_shelx_space_group_comment
;
The symmetry employed for this shelxl refinement is uniquely defined
by the following loop, which should always be used as a source of
symmetry information in preference to the above space-group names.
They are only intended as comments.
;
_shelx_estimated_absorpt_t_min 0.6704
_shelx_estimated_absorpt_t_max 0.7452

loop_
_space_group_symop_operation_xyz
'x, y, z'
'-x, y, -z+1/2'
'x+1/2, y+1/2, z'
'-x+1/2, y+1/2, -z+1/2'
'-x, -y, -z'
'x, -y, z-1/2'
'-x+1/2, -y+1/2, -z'
'x+1/2, -y+1/2, z-1/2'

loop_
_atom_site_label
_atom_site_type_symbol
_atom_site_fract_x
_atom_site_fract_y
_atom_site_fract_z
_atom_site_U_iso_or_equiv
_atom_site_adp_type
_atom_site_occupancy
_atom_site_site_symmetry_order
_atom_site_calc_flag
_atom_site_refinement_flags_posn
_atom_site_refinement_flags_adp
_atom_site_refinement_flags_occupancy
_atom_site_disorder_assembly
_atom_site_disorder_group
O3 O 0.4594(4) 0.9069(4) 0.06832(15) 0.139(2) Uani 1 1 d . . . . .
N3 N 0.6343(2) 0.4443(2) 0.38045(9) 0.0465(9) Uani 1 1 d . . . . .
C3 C 0.2396(3) 0.6066(3) 0.25193(11) 0.0461(10) Uani 1 1 d . . . . .
H3 H 0.1942 0.5915 0.2646 0.055 Uiso 1 1 calc R U . . .
O2 O 0.4335(3) 0.8713(3) 0.01154(12) 0.1052(15) Uani 1 1 d . . . . .
C2 C 0.3162(3) 0.6329(3) 0.27184(11) 0.0455(10) Uani 1 1 d . . . . .
N2 N 0.4260(3) 0.8567(3) 0.04348(15) 0.0811(14) Uani 1 1 d . . . . .
O4 O 0.81044(18) 0.3841(2) 0.40507(8) 0.0547(8) Uani 1 1 d . . . . .
C4 C 0.2277(3) 0.6018(3) 0.21402(11) 0.0472(10) Uani 1 1 d . . . . .
H4 H 0.1747 0.5849 0.2014 0.057 Uiso 1 1 calc R U . . .
N4 N 0.6626(4) 0.1077(3) 0.47874(14) 0.0852(15) Uani 1 1 d . . . . .
O6 O 0.7100(3) 0.0521(4) 0.49618(15) 0.1236(19) Uani 1 1 d . . . . .
N6 N -0.1497(3) 0.4139(3) 0.19663(16) 0.0757(13) Uani 1 1 d . . . . .
C6 C 0.3719(3) 0.6515(3) 0.21412(12) 0.0519(11) Uani 1 1 d . . . . .
H6 H 0.4172 0.6670 0.2015 0.062 Uiso 1 1 calc R U . . .
O5 O 0.5862(3) 0.1056(3) 0.47818(15) 0.1127(17) Uani 1 1 d . . . . .
N5 N 0.2245(2) 0.4077(2) 0.17347(9) 0.0450(8) Uani 1 1 d . . . . .
C5 C 0.2953(3) 0.6223(3) 0.19464(11) 0.0437(10) Uani 1 1 d . . . . .
O7 O 0.11817(19) 0.5352(2) 0.12581(8) 0.0530(8) Uani 1 1 d . . . . .
C7 C 0.3820(3) 0.6579(3) 0.25222(12) 0.0518(11) Uani 1 1 d . . . . .
H7 H 0.4335 0.6791 0.2649 0.062 Uiso 1 1 calc R U . . .
O8 O -0.2232(2) 0.4332(4) 0.18246(14) 0.1053(15) Uani 1 1 d . . . . .
C8 C 0.3138(3) 0.6819(3) 0.13812(12) 0.0532(11) Uani 1 1 d . . . . .
H8 H 0.3323 0.7320 0.1529 0.064 Uiso 1 1 calc R U . . .
C9 C 0.3197(3) 0.6919(3) 0.09918(11) 0.0498(11) Uani 1 1 d . . . . .
O9 O -0.1335(3) 0.3708(4) 0.22521(16) 0.1113(17) Uani 1 1 d . . . . .
C1 C 0.3313(3) 0.6334(3) 0.31375(11) 0.0508(11) Uani 1 1 d . . . . .
H1A H 0.2816 0.6067 0.3227 0.061 Uiso 1 1 calc R U . . .
H1B H 0.3358 0.6966 0.3222 0.061 Uiso 1 1 calc R U . . .
K1 K 0.08530(7) 0.51389(9) 0.04746(3) 0.0664(3) Uani 1 1 d . . . . .
Ni1 Ni 0.24122(3) 0.48984(4) 0.12729(2) 0.0435(2) Uani 1 1 d . . . . .
N1 N 0.2862(2) 0.6129(2) 0.15499(9) 0.0443(8) Uani 1 1 d . . . . .
O1 O 0.2407(2) 0.5586(2) 0.07873(8) 0.0561(8) Uani 1 1 d . . . . .
C20 C 0.4508(3) 0.5167(3) 0.31221(13) 0.0549(12) Uani 1 1 d . . . . .
H20 H 0.4277 0.5013 0.2882 0.066 Uiso 1 1 calc R U . . .
C21 C 0.6217(3) 0.3814(3) 0.40364(12) 0.0519(11) Uani 1 1 d . . . . .
H21 H 0.5657 0.3754 0.4086 0.062 Uiso 1 1 calc R U . . .
C22 C 0.6832(3) 0.3186(3) 0.42307(12) 0.0512(11) Uani 1 1 d . . . . .
C23 C 0.7734(3) 0.3230(3) 0.42216(12) 0.0516(11) Uani 1 1 d . . . . .
C24 C 0.8245(3) 0.2531(4) 0.44190(14) 0.0680(14) Uani 1 1 d . . . . .
H24 H 0.8836 0.2548 0.4424 0.082 Uiso 1 1 calc R U . . .
C25 C 0.7892(4) 0.1846(4) 0.45987(15) 0.0735(15) Uani 1 1 d . . . . .
H25 H 0.8241 0.1401 0.4725 0.088 Uiso 1 1 calc R U . . .
C26 C 0.7012(4) 0.1808(4) 0.45949(14) 0.0656(14) Uani 1 1 d . . . . .
C27 C 0.6505(3) 0.2478(3) 0.44196(13) 0.0613(13) Uani 1 1 d . . . . .
H27 H 0.5919 0.2457 0.4428 0.074 Uiso 1 1 calc R U . . .
C28 C 0.5000 0.1945(4) 0.2500 0.0563(17) Uani 1 2 d S T P . .
H28 H 0.475(3) 0.156(4) 0.2677(13) 0.076(15) Uiso 1 1 d . . . . .
C29 C 0.4281(3) 0.2505(3) 0.22963(13) 0.0484(11) Uani 1 1 d . . . . .
C30 C 0.3884(3) 0.3189(3) 0.24803(13) 0.0520(11) Uani 1 1 d . . . . .
H30 H 0.4073 0.3303 0.2728 0.062 Uiso 1 1 calc R U . . .
C31 C 0.3214(3) 0.3698(3) 0.22986(12) 0.0498(11) Uani 1 1 d . . . . .
H31 H 0.2950 0.4144 0.2426 0.060 Uiso 1 1 calc R U . . .
C32 C 0.2936(3) 0.3545(3) 0.19274(12) 0.0427(10) Uani 1 1 d . . . . .
C33 C 0.3313(3) 0.2866(3) 0.17430(12) 0.0456(10) Uani 1 1 d . . . . .
H33 H 0.3123 0.2750 0.1495 0.055 Uiso 1 1 calc R U . . .
C34 C 0.3976(3) 0.2358(3) 0.19299(13) 0.0484(11) Uani 1 1 d . . . . .
H34 H 0.4225 0.1900 0.1803 0.058 Uiso 1 1 calc R U . . .
C35 C 0.1523(3) 0.3968(3) 0.18551(12) 0.0487(11) Uani 1 1 d . . . . .
H35 H 0.1524 0.3569 0.2054 0.058 Uiso 1 1 calc R U . . .
C36 C 0.0706(3) 0.4392(3) 0.17186(12) 0.0488(11) Uani 1 1 d . . . . .
C37 C 0.0581(3) 0.5052(3) 0.14270(12) 0.0486(11) Uani 1 1 d . . . . .
C38 C -0.0280(3) 0.5378(4) 0.13211(14) 0.0594(12) Uani 1 1 d . . . . .
H38 H -0.0385 0.5809 0.1133 0.071 Uiso 1 1 calc R U . . .
C39 C -0.0938(3) 0.5073(4) 0.14888(15) 0.0634(14) Uani 1 1 d . . . . .
H39 H -0.1491 0.5282 0.1410 0.076 Uiso 1 1 calc R U . . .
C40 C -0.0798(3) 0.4460(3) 0.17746(15) 0.0582(12) Uani 1 1 d . . . . .
C41 C 0.0009(3) 0.4124(3) 0.18925(14) 0.0585(12) Uani 1 1 d . . . . .
H41 H 0.0092 0.3715 0.2090 0.070 Uiso 1 1 calc R U . . .
C10 C 0.2838(3) 0.6280(3) 0.07158(11) 0.0499(11) Uani 1 1 d . . . . .
C11 C 0.3000(3) 0.6445(4) 0.03504(13) 0.0676(14) Uani 1 1 d . . . . .
H11 H 0.2786 0.6033 0.0166 0.081 Uiso 1 1 calc R U . . .
C12 C 0.3454(3) 0.7178(4) 0.02586(14) 0.0684(14) Uani 1 1 d . . . . .
H12 H 0.3553 0.7263 0.0016 0.082 Uiso 1 1 calc R U . . .
C13 C 0.3768(3) 0.7800(4) 0.05299(13) 0.0633(13) Uani 1 1 d . . . . .
C14 C 0.3645(3) 0.7673(3) 0.08892(13) 0.0592(12) Uani 1 1 d . . . . .
H14 H 0.3865 0.8098 0.1067 0.071 Uiso 1 1 calc R U . . .
C16 C 0.4447(3) 0.5985(4) 0.36706(13) 0.0609(13) Uani 1 1 d . . . . .
H16 H 0.4186 0.6417 0.3806 0.073 Uiso 1 1 calc R U . . .
C15 C 0.4106(3) 0.5817(3) 0.33092(11) 0.0431(10) Uani 1 1 d . . . . .
C17 C 0.5168(3) 0.5527(4) 0.38384(12) 0.0606(13) Uani 1 1 d . . . . .
H17 H 0.5372 0.5638 0.4085 0.073 Uiso 1 1 calc R U . . .
C19 C 0.5254(3) 0.4736(3) 0.32834(12) 0.0541(12) Uani 1 1 d . . . . .
H19 H 0.5531 0.4323 0.3146 0.065 Uiso 1 1 calc R U . . .
C18 C 0.5581(3) 0.4912(3) 0.36420(11) 0.0437(10) Uani 1 1 d . . . . .
C42 C 0.4049(8) 0.2464(11) 0.3943(4) 0.091(4) Uani 0.5 1 d . . P . .
C43 C 0.3909(8) 0.2811(10) 0.3596(4) 0.107(5) Uani 0.5 1 d . . P . .
H43A H 0.3447 0.2484 0.3455 0.160 Uiso 0.5 1 calc R U P . .
H43B H 0.4418 0.2746 0.3482 0.160 Uiso 0.5 1 calc R U P . .
H43C H 0.3763 0.3450 0.3607 0.160 Uiso 0.5 1 calc R U P . .
N7 N 0.4169(9) 0.2392(14) 0.4237(5) 0.157(7) Uani 0.5 1 d . . P . .

loop_
_atom_site_aniso_label
_atom_site_aniso_U_11
_atom_site_aniso_U_22
_atom_site_aniso_U_33
_atom_site_aniso_U_23
_atom_site_aniso_U_13
_atom_site_aniso_U_12
O3 0.186(6) 0.129(4) 0.107(4) -0.013(3) 0.039(4) -0.107(4)
N3 0.044(2) 0.054(2) 0.0432(19) 0.0123(17) 0.0097(16) 0.0129(17)
C3 0.046(3) 0.049(3) 0.045(2) 0.0004(19) 0.013(2) 0.014(2)
O2 0.140(4) 0.104(3) 0.080(3) 0.021(2) 0.044(3) -0.030(3)
C2 0.052(3) 0.041(2) 0.044(2) -0.0018(18) 0.007(2) 0.019(2)
N2 0.091(4) 0.078(3) 0.078(3) 0.005(3) 0.025(3) -0.024(3)
O4 0.0443(17) 0.0598(19) 0.0606(19) 0.0191(16) 0.0088(14) 0.0101(15)
C4 0.049(3) 0.046(2) 0.047(3) -0.0040(19) 0.008(2) 0.005(2)
N4 0.097(4) 0.072(3) 0.087(3) 0.037(3) 0.014(3) 0.000(3)
O6 0.123(4) 0.108(4) 0.136(4) 0.082(3) 0.006(3) 0.011(3)
N6 0.047(3) 0.077(3) 0.109(4) -0.018(3) 0.033(3) 0.001(2)
C6 0.052(3) 0.059(3) 0.046(3) -0.001(2) 0.010(2) -0.002(2)
O5 0.092(3) 0.108(4) 0.145(4) 0.062(3) 0.039(3) -0.002(3)
N5 0.036(2) 0.046(2) 0.054(2) -0.0050(16) 0.0129(16) -0.0016(16)
C5 0.051(3) 0.041(2) 0.039(2) -0.0044(18) 0.0066(19) 0.004(2)
O7 0.0464(17) 0.0598(19) 0.0543(18) -0.0010(15) 0.0119(15) 0.0003(15)
C7 0.051(3) 0.057(3) 0.045(3) -0.005(2) -0.001(2) 0.000(2)
O8 0.043(2) 0.133(4) 0.144(4) -0.012(3) 0.028(2) -0.003(2)
C8 0.060(3) 0.052(3) 0.047(3) -0.009(2) 0.006(2) -0.006(2)
C9 0.057(3) 0.051(3) 0.043(2) -0.003(2) 0.011(2) -0.008(2)
O9 0.072(3) 0.133(4) 0.140(4) 0.042(4) 0.054(3) 0.009(3)
C1 0.055(3) 0.058(3) 0.039(2) -0.002(2) 0.008(2) 0.021(2)
K1 0.0566(7) 0.0871(8) 0.0537(6) 0.0026(5) 0.0008(5) -0.0162(6)
Ni1 0.0403(3) 0.0478(4) 0.0433(3) -0.0084(2) 0.0089(2) -0.0067(2)
N1 0.050(2) 0.044(2) 0.0395(19) -0.0024(16) 0.0087(16) -0.0050(17)
O1 0.0592(19) 0.067(2) 0.0417(16) -0.0052(15) 0.0040(14) -0.0233(17)
C20 0.056(3) 0.057(3) 0.049(3) -0.007(2) -0.002(2) 0.017(2)
C21 0.043(2) 0.065(3) 0.051(3) 0.014(2) 0.015(2) 0.008(2)
C22 0.050(3) 0.055(3) 0.051(3) 0.019(2) 0.015(2) 0.009(2)
C23 0.056(3) 0.052(3) 0.046(2) 0.012(2) 0.004(2) 0.008(2)
C24 0.054(3) 0.075(4) 0.074(3) 0.026(3) 0.006(2) 0.010(3)
C25 0.077(4) 0.066(3) 0.074(3) 0.028(3) -0.001(3) 0.014(3)
C26 0.075(4) 0.063(3) 0.060(3) 0.025(3) 0.012(3) 0.004(3)
C27 0.058(3) 0.067(3) 0.061(3) 0.016(2) 0.014(2) 0.005(3)
C28 0.045(4) 0.035(3) 0.087(5) 0.000 0.004(4) 0.000
C29 0.040(2) 0.033(2) 0.074(3) -0.001(2) 0.013(2) -0.0049(19)
C30 0.051(3) 0.048(3) 0.057(3) -0.006(2) 0.005(2) 0.003(2)
C31 0.047(3) 0.046(3) 0.059(3) -0.007(2) 0.014(2) 0.008(2)
C32 0.036(2) 0.040(2) 0.054(3) -0.0014(19) 0.0134(19) -0.0033(19)
C33 0.042(2) 0.044(2) 0.053(2) -0.011(2) 0.014(2) -0.009(2)
C34 0.040(2) 0.037(2) 0.071(3) -0.011(2) 0.017(2) -0.0059(19)
C35 0.047(3) 0.048(3) 0.053(3) -0.002(2) 0.015(2) -0.003(2)
C36 0.042(2) 0.048(3) 0.059(3) -0.005(2) 0.016(2) 0.000(2)
C37 0.047(3) 0.052(3) 0.048(2) -0.016(2) 0.007(2) -0.001(2)
C38 0.044(3) 0.071(3) 0.062(3) -0.010(2) 0.006(2) 0.006(2)
C39 0.038(3) 0.074(4) 0.077(3) -0.024(3) 0.003(2) 0.008(2)
C40 0.041(3) 0.058(3) 0.079(3) -0.019(3) 0.019(2) -0.006(2)
C41 0.051(3) 0.054(3) 0.074(3) -0.004(2) 0.021(2) -0.001(2)
C10 0.048(3) 0.060(3) 0.041(2) 0.000(2) 0.005(2) -0.005(2)
C11 0.077(3) 0.081(4) 0.044(3) -0.004(2) 0.004(2) -0.025(3)
C12 0.074(3) 0.083(4) 0.049(3) 0.007(3) 0.013(2) -0.014(3)
C13 0.066(3) 0.067(3) 0.058(3) 0.005(2) 0.012(2) -0.020(3)
C14 0.066(3) 0.063(3) 0.049(3) -0.006(2) 0.010(2) -0.016(3)
C16 0.059(3) 0.074(3) 0.050(3) -0.011(2) 0.006(2) 0.028(3)
C15 0.044(2) 0.049(2) 0.037(2) 0.0023(18) 0.0106(18) 0.010(2)
C17 0.051(3) 0.087(4) 0.041(2) -0.005(2) -0.002(2) 0.018(3)
C19 0.056(3) 0.050(3) 0.056(3) -0.003(2) 0.009(2) 0.019(2)
C18 0.039(2) 0.052(3) 0.042(2) 0.0124(19) 0.0124(19) 0.011(2)
C42 0.059(7) 0.151(13) 0.059(7) 0.039(8) -0.002(6) -0.025(7)
C43 0.076(9) 0.111(11) 0.131(12) 0.018(9) 0.005(8) -0.037(8)
N7 0.086(9) 0.240(19) 0.139(13) 0.018(13) -0.003(9) -0.065(11)

loop_
_atom_type_symbol
_atom_type_description
_atom_type_scat_dispersion_real
_atom_type_scat_dispersion_imag
_atom_type_scat_source
C C 0.0033 0.0016 'International Tables Vol C Tables 4.2.6.8 and 6.1.1.4'
H H 0.0000 0.0000 'International Tables Vol C Tables 4.2.6.8 and 6.1.1.4'
N N 0.0061 0.0033 'International Tables Vol C Tables 4.2.6.8 and 6.1.1.4'
O O 0.0106 0.0060 'International Tables Vol C Tables 4.2.6.8 and 6.1.1.4'
K K 0.2009 0.2494 'International Tables Vol C Tables 4.2.6.8 and 6.1.1.4'
Ni Ni 0.3393 1.1124 'International Tables Vol C Tables 4.2.6.8 and 6.1.1.4'

loop_
_geom_angle_atom_site_label_1
_geom_angle_atom_site_label_2
_geom_angle_atom_site_label_3
_geom_angle
_geom_angle_site_symmetry_1
_geom_angle_site_symmetry_3
_geom_angle_publ_flag
N2 O3 K1 113.0(4) . 3 ?
C21 N3 C18 114.6(4) . . ?
C21 N3 Ni1 122.8(3) . 2_655 ?
C18 N3 Ni1 122.0(3) . 2_655 ?
C4 C3 C2 122.3(4) . . ?
C4 C3 H3 118.8 . . ?
C2 C3 H3 118.8 . . ?
N2 O2 K1 149.5(4) . 7_565 ?
N2 O2 K1 83.6(3) . 3 ?
K1 O2 K1 85.54(11) 7_565 3 ?
C3 C2 C7 117.6(4) . . ?
C3 C2 C1 122.6(4) . . ?
C7 C2 C1 119.7(4) . . ?
O2 N2 O3 121.4(5) . . ?
O2 N2 C13 120.1(5) . . ?
O3 N2 C13 118.5(5) . . ?
O2 N2 K1 75.6(3) . 3 ?
O3 N2 K1 47.5(3) . 3 ?
C13 N2 K1 160.3(4) . 3 ?
C23 O4 Ni1 129.6(3) . 2_655 ?
C23 O4 K1 114.8(3) . 2_655 ?
Ni1 O4 K1 90.16(11) 2_655 2_655 ?
C3 C4 C5 119.7(4) . . ?
C3 C4 H4 120.1 . . ?
C5 C4 H4 120.1 . . ?
O5 N4 O6 122.1(5) . . ?
O5 N4 C26 119.7(5) . . ?
O6 N4 C26 118.1(6) . . ?
O5 N4 K1 62.8(3) . 8_556 ?
O6 N4 K1 61.9(3) . 8_556 ?
C26 N4 K1 161.1(4) . 8_556 ?
N4 O6 K1 97.5(4) . 8_556 ?
O9 N6 O8 123.5(5) . . ?
O9 N6 C40 119.6(5) . . ?
O8 N6 C40 116.8(6) . . ?
C5 C6 C7 120.7(4) . . ?
C5 C6 H6 119.6 . . ?
C7 C6 H6 119.6 . . ?
N4 O5 K1 149.5(5) . 4_545 ?
N4 O5 K1 96.8(3) . 8_556 ?
K1 O5 K1 84.28(11) 4_545 8_556 ?
C35 N5 C32 114.3(4) . . ?
C35 N5 Ni1 123.8(3) . . ?
C32 N5 Ni1 121.7(2) . . ?
C6 C5 C4 118.7(4) . . ?
C6 C5 N1 120.4(4) . . ?
C4 C5 N1 120.9(4) . . ?
C37 O7 Ni1 129.9(3) . . ?
C37 O7 K1 113.8(3) . . ?
Ni1 O7 K1 91.81(11) . . ?
C6 C7 C2 120.8(4) . . ?
C6 C7 H7 119.6 . . ?
C2 C7 H7 119.6 . . ?
N1 C8 C9 128.5(4) . . ?
N1 C8 H8 115.8 . . ?
C9 C8 H8 115.8 . . ?
C14 C9 C10 119.4(4) . . ?
C14 C9 C8 116.8(4) . . ?
C10 C9 C8 123.8(4) . . ?
C2 C1 C15 114.9(3) . . ?
C2 C1 H1A 108.6 . . ?
C15 C1 H1A 108.6 . . ?
C2 C1 H1B 108.6 . . ?
C15 C1 H1B 108.6 . . ?
H1A C1 H1B 107.5 . . ?
O1 K1 O2 100.71(13) . 7_565 ?
O1 K1 O3 133.72(15) . 3_445 ?
O2 K1 O3 124.97(17) 7_565 3_445 ?
O1 K1 O7 60.61(9) . . ?
O2 K1 O7 135.64(13) 7_565 . ?
O3 K1 O7 79.59(13) 3_445 . ?
O1 K1 O4 59.23(9) . 2_655 ?
O2 K1 O4 149.76(13) 7_565 2_655 ?
O3 K1 O4 80.47(16) 3_445 2_655 ?
O7 K1 O4 57.60(9) . 2_655 ?
O1 K1 O5 139.21(12) . 4 ?
O2 K1 O5 59.32(15) 7_565 4 ?
O3 K1 O5 71.68(18) 3_445 4 ?
O7 K1 O5 106.95(11) . 4 ?
O4 K1 O5 150.61(13) 2_655 4 ?
O1 K1 O6 72.89(11) . 8_455 ?
O2 K1 O6 73.44(16) 7_565 8_455 ?
O3 K1 O6 123.33(17) 3_445 8_455 ?
O7 K1 O6 127.36(12) . 8_455 ?
O4 K1 O6 78.67(13) 2_655 8_455 ?
O5 K1 O6 124.66(15) 4 8_455 ?
O1 K1 O5 112.77(13) . 8_455 ?
O2 K1 O5 72.93(15) 7_565 8_455 ?
O3 K1 O5 89.61(16) 3_445 8_455 ?
O7 K1 O5 150.08(13) . 8_455 ?
O4 K1 O5 93.27(13) 2_655 8_455 ?
O5 K1 O5 95.72(11) 4 8_455 ?
O6 K1 O5 40.47(12) 8_455 8_455 ?
O1 K1 O2 155.01(13) . 3_445 ?
O2 K1 O2 94.46(11) 7_565 3_445 ?
O3 K1 O2 39.87(13) 3_445 3_445 ?
O7 K1 O2 119.25(10) . 3_445 ?
O4 K1 O2 98.44(11) 2_655 3_445 ?
O5 K1 O2 65.77(13) 4 3_445 ?
O6 K1 O2 92.88(12) 8_455 3_445 ?
O5 K1 O2 53.25(13) 8_455 3_445 ?
O1 K1 N2 145.49(12) . 3_445 ?
O2 K1 N2 112.55(14) 7_565 3_445 ?
O3 K1 N2 19.49(13) 3_445 3_445 ?
O7 K1 N2 98.49(11) . 3_445 ?
O4 K1 N2 86.60(11) 2_655 3_445 ?
O5 K1 N2 70.24(13) 4 3_445 ?
O6 K1 N2 107.28(13) 8_455 3_445 ?
O5 K1 N2 70.70(14) 8_455 3_445 ?
O2 K1 N2 20.77(10) 3_445 3_445 ?
O1 K1 N4 92.44(12) . 8_455 ?
O2 K1 N4 75.36(14) 7_565 8_455 ?
O3 K1 N4 104.86(16) 3_445 8_455 ?
O7 K1 N4 139.16(12) . 8_455 ?
O4 K1 N4 82.71(11) 2_655 8_455 ?
O5 K1 N4 113.01(14) 4 8_455 ?
O6 K1 N4 20.65(12) 8_455 8_455 ?
O5 K1 N4 20.34(11) 8_455 8_455 ?
O2 K1 N4 72.24(13) 3_445 8_455 ?
N2 K1 N4 87.44(14) 3_445 8_455 ?
O1 K1 N7 71.4(2) . 4 ?
O2 K1 N7 69.6(3) 7_565 4 ?
O3 K1 N7 114.9(3) 3_445 4 ?
O7 K1 N7 66.3(3) . 4 ?
O4 K1 N7 117.6(3) 2_655 4 ?
O5 K1 N7 68.3(2) 4 4 ?
O6 K1 N7 121.5(3) 8_455 4 ?
O5 K1 N7 142.4(3) 8_455 4 ?
O2 K1 N7 133.1(2) 3_445 4 ?
N2 K1 N7 128.2(3) 3_445 4 ?
N4 K1 N7 137.3(3) 8_455 4 ?
O1 Ni1 O4 84.97(12) . 2_655 ?
O1 Ni1 O7 85.87(12) . . ?
O4 Ni1 O7 85.84(12) 2_655 . ?
O1 Ni1 N5 170.94(12) . . ?
O4 Ni1 N5 87.24(13) 2_655 . ?
O7 Ni1 N5 88.95(13) . . ?
O1 Ni1 N3 86.02(13) . 2_655 ?
O4 Ni1 N3 89.37(12) 2_655 2_655 ?
O7 Ni1 N3 170.91(12) . 2_655 ?
N5 Ni1 N3 98.55(13) . 2_655 ?
O1 Ni1 N1 87.83(12) . . ?
O4 Ni1 N1 171.72(13) 2_655 . ?
O7 Ni1 N1 89.58(13) . . ?
N5 Ni1 N1 99.58(13) . . ?
N3 Ni1 N1 94.21(13) 2_655 . ?
O1 Ni1 K1 47.03(8) . . ?
O4 Ni1 K1 54.89(9) 2_655 . ?
O7 Ni1 K1 53.24(8) . . ?
N5 Ni1 K1 124.15(9) . . ?
N3 Ni1 K1 117.79(9) 2_655 . ?
N1 Ni1 K1 116.94(10) . . ?
C8 N1 C5 114.5(3) . . ?
C8 N1 Ni1 122.8(3) . . ?
C5 N1 Ni1 122.5(3) . . ?
C10 O1 Ni1 129.4(3) . . ?
C10 O1 K1 126.9(3) . . ?
Ni1 O1 K1 98.55(12) . . ?
C15 C20 C19 121.5(4) . . ?
C15 C20 H20 119.3 . . ?
C19 C20 H20 119.3 . . ?
N3 C21 C22 128.4(4) . . ?
N3 C21 H21 115.8 . . ?
C22 C21 H21 115.8 . . ?
C27 C22 C23 119.1(4) . . ?
C27 C22 C21 116.5(4) . . ?
C23 C22 C21 124.2(4) . . ?
O4 C23 C22 124.6(4) . . ?
O4 C23 C24 118.6(4) . . ?
C22 C23 C24 116.7(4) . . ?
C25 C24 C23 121.9(5) . . ?
C25 C24 H24 119.1 . . ?
C23 C24 H24 119.1 . . ?
C24 C25 C26 120.1(5) . . ?
C24 C25 H25 119.9 . . ?
C26 C25 H25 119.9 . . ?
C27 C26 C25 119.7(5) . . ?
C27 C26 N4 119.6(5) . . ?
C25 C26 N4 120.6(5) . . ?
C26 C27 C22 122.3(5) . . ?
C26 C27 H27 118.8 . . ?
C22 C27 H27 118.8 . . ?
C29 C28 C29 114.5(5) 2_655 . ?
C29 C28 H28 109(3) 2_655 . ?
C29 C28 H28 107(3) . . ?
C34 C29 C30 117.4(4) . . ?
C34 C29 C28 122.4(4) . . ?
C30 C29 C28 120.2(4) . . ?
C31 C30 C29 120.9(4) . . ?
C31 C30 H30 119.5 . . ?
C29 C30 H30 119.5 . . ?
C30 C31 C32 120.1(4) . . ?
C30 C31 H31 119.9 . . ?
C32 C31 H31 119.9 . . ?
C33 C32 C31 119.7(4) . . ?
C33 C32 N5 119.7(4) . . ?
C31 C32 N5 120.6(4) . . ?
C32 C33 C34 119.4(4) . . ?
C32 C33 H33 120.3 . . ?
C34 C33 H33 120.3 . . ?
C29 C34 C33 122.5(4) . . ?
C29 C34 H34 118.7 . . ?
C33 C34 H34 118.7 . . ?
N5 C35 C36 127.9(4) . . ?
N5 C35 H35 116.0 . . ?
C36 C35 H35 116.0 . . ?
C41 C36 C37 119.5(4) . . ?
C41 C36 C35 116.0(4) . . ?
C37 C36 C35 124.5(4) . . ?
O7 C37 C36 123.8(4) . . ?
O7 C37 C38 119.4(4) . . ?
C36 C37 C38 116.8(4) . . ?
C39 C38 C37 121.6(5) . . ?
C39 C38 H38 119.2 . . ?
C37 C38 H38 119.2 . . ?
C38 C39 C40 120.5(5) . . ?
C38 C39 H39 119.8 . . ?
C40 C39 H39 119.8 . . ?
C39 C40 C41 121.1(4) . . ?
C39 C40 N6 121.4(5) . . ?
C41 C40 N6 117.5(5) . . ?
C40 C41 C36 120.5(5) . . ?
C40 C41 H41 119.7 . . ?
C36 C41 H41 119.7 . . ?
O1 C10 C11 120.2(4) . . ?
O1 C10 C9 123.0(4) . . ?
C11 C10 C9 116.8(4) . . ?
C12 C11 C10 122.6(5) . . ?
C12 C11 H11 118.7 . . ?
C10 C11 H11 118.7 . . ?
C11 C12 C13 119.2(5) . . ?
C11 C12 H12 120.4 . . ?
C13 C12 H12 120.4 . . ?
C14 C13 C12 121.1(4) . . ?
C14 C13 N2 119.5(5) . . ?
C12 C13 N2 119.3(5) . . ?
C13 C14 C9 120.9(4) . . ?
C13 C14 H14 119.6 . . ?
C9 C14 H14 119.6 . . ?
C15 C16 C17 121.8(4) . . ?
C15 C16 H16 119.1 . . ?
C17 C16 H16 119.1 . . ?
C20 C15 C16 117.0(4) . . ?
C20 C15 C1 123.1(4) . . ?
C16 C15 C1 119.9(4) . . ?
C18 C17 C16 120.2(4) . . ?
C18 C17 H17 119.9 . . ?
C16 C17 H17 119.9 . . ?
C18 C19 C20 120.5(4) . . ?
C18 C19 H19 119.7 . . ?
C20 C19 H19 119.7 . . ?
C19 C18 C17 118.9(4) . . ?
C19 C18 N3 119.4(4) . . ?
C17 C18 N3 121.7(4) . . ?
N7 C42 C43 164(2) . . ?
C42 C43 H43A 109.5 . . ?
C42 C43 H43B 109.5 . . ?
H43A C43 H43B 109.5 . . ?
C42 C43 H43C 109.5 . . ?
H43A C43 H43C 109.5 . . ?
H43B C43 H43C 109.5 . . ?
C42 N7 K1 113.1(15) . 4_545 ?

loop_
_geom_bond_atom_site_label_1
_geom_bond_atom_site_label_2
_geom_bond_distance
_geom_bond_site_symmetry_2
_geom_bond_publ_flag
O3 N2 1.227(6) . ?
O3 K1 2.713(5) 3 ?
N3 C21 1.282(5) . ?
N3 C18 1.437(5) . ?
N3 Ni1 2.126(3) 2_655 ?
C3 C4 1.374(6) . ?
C3 C2 1.375(6) . ?
C3 H3 0.9300 . ?
O2 N2 1.209(6) . ?
O2 K1 2.713(4) 7_565 ?
O2 K1 3.301(5) 3 ?
C2 C7 1.389(6) . ?
C2 C1 1.518(6) . ?
N2 C13 1.430(7) . ?
N2 K1 3.386(5) 3 ?
O4 C23 1.275(5) . ?
O4 Ni1 2.042(3) 2_655 ?
O4 K1 2.916(3) 2_655 ?
C4 C5 1.391(6) . ?
C4 H4 0.9300 . ?
N4 O5 1.201(6) . ?
N4 O6 1.221(6) . ?
N4 C26 1.454(7) . ?
N4 K1 3.432(5) 8_556 ?
O6 K1 3.052(5) 8_556 ?
N6 O9 1.215(6) . ?
N6 O8 1.234(6) . ?
N6 C40 1.461(7) . ?
C6 C5 1.381(6) . ?
C6 C7 1.383(6) . ?
C6 H6 0.9300 . ?
O5 K1 3.045(6) 4_545 ?
O5 K1 3.075(4) 8_556 ?
N5 C35 1.285(5) . ?
N5 C32 1.439(5) . ?
N5 Ni1 2.116(4) . ?
C5 N1 1.443(5) . ?
O7 C37 1.277(5) . ?
O7 Ni1 2.043(3) . ?
O7 K1 2.857(3) . ?
C7 H7 0.9300 . ?
C8 N1 1.286(5) . ?
C8 C9 1.446(6) . ?
C8 H8 0.9300 . ?
C9 C14 1.385(6) . ?
C9 C10 1.431(6) . ?
C1 C15 1.519(6) . ?
C1 H1A 0.9700 . ?
C1 H1B 0.9700 . ?
K1 O1 2.637(3) . ?
K1 O2 2.713(4) 7_565 ?
K1 O3 2.713(5) 3_445 ?
K1 O4 2.916(3) 2_655 ?
K1 O5 3.045(6) 4 ?
K1 O6 3.052(5) 8_455 ?
K1 O5 3.075(4) 8_455 ?
K1 O2 3.301(5) 3_445 ?
K1 N2 3.386(5) 3_445 ?
K1 N4 3.432(5) 8_455 ?
K1 N7 3.449(19) 4 ?
Ni1 O1 2.037(3) . ?
Ni1 O4 2.042(3) 2_655 ?
Ni1 N3 2.126(3) 2_655 ?
Ni1 N1 2.132(3) . ?
O1 C10 1.266(5) . ?
C20 C15 1.373(6) . ?
C20 C19 1.390(6) . ?
C20 H20 0.9300 . ?
C21 C22 1.446(6) . ?
C21 H21 0.9300 . ?
C22 C27 1.380(6) . ?
C22 C23 1.427(6) . ?
C23 C24 1.430(6) . ?
C24 C25 1.355(7) . ?
C24 H24 0.9300 . ?
C25 C26 1.386(7) . ?
C25 H25 0.9300 . ?
C26 C27 1.364(7) . ?
C27 H27 0.9300 . ?
C28 C29 1.507(6) 2_655 ?
C28 C29 1.507(6) . ?
C28 H28 0.98(5) . ?
C29 C34 1.376(6) . ?
C29 C30 1.397(6) . ?
C30 C31 1.384(6) . ?
C30 H30 0.9300 . ?
C31 C32 1.385(6) . ?
C31 H31 0.9300 . ?
C32 C33 1.378(6) . ?
C33 C34 1.381(6) . ?
C33 H33 0.9300 . ?
C34 H34 0.9300 . ?
C35 C36 1.454(6) . ?
C35 H35 0.9300 . ?
C36 C41 1.398(6) . ?
C36 C37 1.428(6) . ?
C37 C38 1.439(6) . ?
C38 C39 1.352(7) . ?
C38 H38 0.9300 . ?
C39 C40 1.369(7) . ?
C39 H39 0.9300 . ?
C40 C41 1.376(7) . ?
C41 H41 0.9300 . ?
C10 C11 1.414(6) . ?
C11 C12 1.354(7) . ?
C11 H11 0.9300 . ?
C12 C13 1.383(7) . ?
C12 H12 0.9300 . ?
C13 C14 1.366(6) . ?
C14 H14 0.9300 . ?
C16 C15 1.378(6) . ?
C16 C17 1.386(6) . ?
C16 H16 0.9300 . ?
C17 C18 1.367(6) . ?
C17 H17 0.9300 . ?
C19 C18 1.366(6) . ?
C19 H19 0.9300 . ?
C42 N7 1.070(16) . ?
C42 C43 1.354(17) . ?
C43 H43A 0.9600 . ?
C43 H43B 0.9600 . ?
C43 H43C 0.9600 . ?
N7 K1 3.449(19) 4_545 ?

loop_
_geom_hbond_atom_site_label_D
_geom_hbond_atom_site_label_H
_geom_hbond_atom_site_label_A
_geom_hbond_distance_DH
_geom_hbond_distance_HA
_geom_hbond_distance_DA
_geom_hbond_angle_DHA
_geom_hbond_site_symmetry_A
C35 H35 O9 0.93 2.60 3.339(7) 136.5 2
C11 H11 O6 0.93 2.57 3.416(7) 150.8 8_455

loop_
_geom_torsion_atom_site_label_1
_geom_torsion_atom_site_label_2
_geom_torsion_atom_site_label_3
_geom_torsion_atom_site_label_4
_geom_torsion
_geom_torsion_site_symmetry_1
_geom_torsion_site_symmetry_2
_geom_torsion_site_symmetry_3
_geom_torsion_site_symmetry_4
_geom_torsion_publ_flag
C4 C3 C2 C7 2.0(6) . . . . ?
C4 C3 C2 C1 -176.6(4) . . . . ?
K1 O2 N2 O3 -56.4(11) 7_565 . . . ?
K1 O2 N2 O3 13.4(6) 3 . . . ?
K1 O2 N2 C13 123.0(7) 7_565 . . . ?
K1 O2 N2 C13 -167.2(5) 3 . . . ?
K1 O2 N2 K1 -69.8(7) 7_565 . . 3 ?
K1 O3 N2 O2 -17.7(8) 3 . . . ?
K1 O3 N2 C13 162.8(4) 3 . . . ?
C2 C3 C4 C5 1.3(6) . . . . ?
O5 N4 O6 K1 -18.7(7) . . . 8_556 ?
C26 N4 O6 K1 158.6(4) . . . 8_556 ?
O6 N4 O5 K1 -71.8(10) . . . 4_545 ?
C26 N4 O5 K1 111.0(7) . . . 4_545 ?
K1 N4 O5 K1 -90.3(6) 8_556 . . 4_545 ?
O6 N4 O5 K1 18.6(7) . . . 8_556 ?
C26 N4 O5 K1 -158.7(5) . . . 8_556 ?
C7 C6 C5 C4 1.7(6) . . . . ?
C7 C6 C5 N1 -178.0(4) . . . . ?
C3 C4 C5 C6 -3.1(6) . . . . ?
C3 C4 C5 N1 176.5(4) . . . . ?
C5 C6 C7 C2 1.7(7) . . . . ?
C3 C2 C7 C6 -3.5(6) . . . . ?
C1 C2 C7 C6 175.2(4) . . . . ?
N1 C8 C9 C14 -169.9(5) . . . . ?
N1 C8 C9 C10 8.8(8) . . . . ?
C3 C2 C1 C15 127.6(4) . . . . ?
C7 C2 C1 C15 -50.9(6) . . . . ?
C9 C8 N1 C5 175.2(4) . . . . ?
C9 C8 N1 Ni1 0.5(7) . . . . ?
C6 C5 N1 C8 -47.3(6) . . . . ?
C4 C5 N1 C8 133.0(4) . . . . ?
C6 C5 N1 Ni1 127.4(4) . . . . ?
C4 C5 N1 Ni1 -52.3(5) . . . . ?
C18 N3 C21 C22 176.2(4) . . . . ?
Ni1 N3 C21 C22 -12.8(7) 2_655 . . . ?
N3 C21 C22 C27 -169.9(5) . . . . ?
N3 C21 C22 C23 6.8(8) . . . . ?
Ni1 O4 C23 C22 -2.5(7) 2_655 . . . ?
K1 O4 C23 C22 110.2(4) 2_655 . . . ?
Ni1 O4 C23 C24 177.3(3) 2_655 . . . ?
K1 O4 C23 C24 -70.0(5) 2_655 . . . ?
C27 C22 C23 O4 178.6(5) . . . . ?
C21 C22 C23 O4 2.1(8) . . . . ?
C27 C22 C23 C24 -1.1(7) . . . . ?
C21 C22 C23 C24 -177.7(5) . . . . ?
O4 C23 C24 C25 -178.2(5) . . . . ?
C22 C23 C24 C25 1.6(8) . . . . ?
C23 C24 C25 C26 0.0(9) . . . . ?
C24 C25 C26 C27 -2.1(9) . . . . ?
C24 C25 C26 N4 -179.8(5) . . . . ?
O5 N4 C26 C27 2.1(9) . . . . ?
O6 N4 C26 C27 -175.3(6) . . . . ?
K1 N4 C26 C27 -90.4(13) 8_556 . . . ?
O5 N4 C26 C25 179.8(6) . . . . ?
O6 N4 C26 C25 2.4(9) . . . . ?
K1 N4 C26 C25 87.3(13) 8_556 . . . ?
C25 C26 C27 C22 2.6(8) . . . . ?
N4 C26 C27 C22 -179.7(5) . . . . ?
C23 C22 C27 C26 -0.9(8) . . . . ?
C21 C22 C27 C26 175.9(5) . . . . ?
C29 C28 C29 C34 128.8(4) 2_655 . . . ?
C29 C28 C29 C30 -52.7(3) 2_655 . . . ?
C34 C29 C30 C31 -0.3(6) . . . . ?
C28 C29 C30 C31 -178.9(4) . . . . ?
C29 C30 C31 C32 -1.1(7) . . . . ?
C30 C31 C32 C33 1.9(6) . . . . ?
C30 C31 C32 N5 -179.4(4) . . . . ?
C35 N5 C32 C33 115.2(4) . . . . ?
Ni1 N5 C32 C33 -61.3(4) . . . . ?
C35 N5 C32 C31 -63.5(5) . . . . ?
Ni1 N5 C32 C31 119.9(4) . . . . ?
C31 C32 C33 C34 -1.3(6) . . . . ?
N5 C32 C33 C34 -180.0(4) . . . . ?
C30 C29 C34 C33 0.9(6) . . . . ?
C28 C29 C34 C33 179.5(4) . . . . ?
C32 C33 C34 C29 -0.2(6) . . . . ?
C32 N5 C35 C36 -179.1(4) . . . . ?
Ni1 N5 C35 C36 -2.7(6) . . . . ?
N5 C35 C36 C41 177.6(4) . . . . ?
N5 C35 C36 C37 -2.8(7) . . . . ?
Ni1 O7 C37 C36 10.8(6) . . . . ?
K1 O7 C37 C36 125.2(4) . . . . ?
Ni1 O7 C37 C38 -168.6(3) . . . . ?
K1 O7 C37 C38 -54.2(4) . . . . ?
C41 C36 C37 O7 178.4(4) . . . . ?
C35 C36 C37 O7 -1.2(7) . . . . ?
C41 C36 C37 C38 -2.2(6) . . . . ?
C35 C36 C37 C38 178.2(4) . . . . ?
O7 C37 C38 C39 179.3(4) . . . . ?
C36 C37 C38 C39 -0.2(7) . . . . ?
C37 C38 C39 C40 2.0(7) . . . . ?
C38 C39 C40 C41 -1.4(7) . . . . ?
C38 C39 C40 N6 178.4(4) . . . . ?
O9 N6 C40 C39 -168.8(5) . . . . ?
O8 N6 C40 C39 10.8(7) . . . . ?
O9 N6 C40 C41 11.0(7) . . . . ?
O8 N6 C40 C41 -169.4(5) . . . . ?
C39 C40 C41 C36 -1.0(7) . . . . ?
N6 C40 C41 C36 179.2(4) . . . . ?
C37 C36 C41 C40 2.8(7) . . . . ?
C35 C36 C41 C40 -177.6(4) . . . . ?
Ni1 O1 C10 C11 155.5(4) . . . . ?
K1 O1 C10 C11 -55.4(6) . . . . ?
Ni1 O1 C10 C9 -23.3(7) . . . . ?
K1 O1 C10 C9 125.8(4) . . . . ?
C14 C9 C10 O1 -178.6(4) . . . . ?
C8 C9 C10 O1 2.7(7) . . . . ?
C14 C9 C10 C11 2.6(7) . . . . ?
C8 C9 C10 C11 -176.1(5) . . . . ?
O1 C10 C11 C12 179.7(5) . . . . ?
C9 C10 C11 C12 -1.5(8) . . . . ?
C10 C11 C12 C13 -0.7(9) . . . . ?
C11 C12 C13 C14 1.6(8) . . . . ?
C11 C12 C13 N2 178.9(5) . . . . ?
O2 N2 C13 C14 -176.2(5) . . . . ?
O3 N2 C13 C14 3.3(9) . . . . ?
K1 N2 C13 C14 43.7(14) 3 . . . ?
O2 N2 C13 C12 6.5(8) . . . . ?
O3 N2 C13 C12 -174.0(6) . . . . ?
K1 N2 C13 C12 -133.7(9) 3 . . . ?
C12 C13 C14 C9 -0.4(8) . . . . ?
N2 C13 C14 C9 -177.7(5) . . . . ?
C10 C9 C14 C13 -1.8(8) . . . . ?
C8 C9 C14 C13 177.0(5) . . . . ?
C19 C20 C15 C16 -3.5(7) . . . . ?
C19 C20 C15 C1 177.3(4) . . . . ?
C17 C16 C15 C20 0.6(7) . . . . ?
C17 C16 C15 C1 179.8(5) . . . . ?
C2 C1 C15 C20 -19.5(6) . . . . ?
C2 C1 C15 C16 161.4(4) . . . . ?
C15 C16 C17 C18 2.3(8) . . . . ?
C15 C20 C19 C18 3.6(8) . . . . ?
C20 C19 C18 C17 -0.6(7) . . . . ?
C20 C19 C18 N3 178.8(4) . . . . ?
C16 C17 C18 C19 -2.3(7) . . . . ?
C16 C17 C18 N3 178.4(4) . . . . ?
C21 N3 C18 C19 -106.4(5) . . . . ?
Ni1 N3 C18 C19 82.5(5) 2_655 . . . ?
C21 N3 C18 C17 73.0(6) . . . . ?
Ni1 N3 C18 C17 -98.1(4) 2_655 . . . ?
C43 C42 N7 K1 176(5) . . . 4_545 ?
